data_4065265
loop_
_publ_author_name
'Fern\'andez, Francys E.'
'Puerta, M. Carmen'
'Valerga, Pedro'

_publ_section_title
;
 Half-Sandwich Ruthenium(II) Picolyl-NHC Complexes: Synthesis,
 Characterization, and Catalytic Activity in Transfer Hydrogenation
 Reactions
;
_journal_issue 21
_journal_name_full Organometallics
_journal_page_first 5793
_journal_paper_doi 10.1021/om200665f
_journal_volume 30
_journal_year 2011
_chemical_formula_moiety 'C32 H12 B F24, C22 H29 N4 Ru'
_chemical_formula_sum 'C54 H41 B F24 N4 Ru'
_chemical_formula_weight 1313.79
_chemical_name_systematic
;
Acetonitrile-
{3-(methyl)-1-(pyrid-2-ylmethyl)-2,3-dihydro-imidazole-2-ylidene-\k^2^ C,N}
(pentahapto-pentamethyl-cyclopentadienyl)-ruthenium (II) 
tetrakis{3,5-bis(trifluoromethyl)phenyl}borate
;
_space_group_IT_number 2
_symmetry_cell_setting triclinic
_symmetry_Int_Tables_number 2
_symmetry_space_group_name_Hall '-P 1'
_symmetry_space_group_name_H-M 'P -1'
_atom_sites_solution_hydrogens geom
_atom_sites_solution_primary vecmap
_atom_sites_solution_secondary difmap
_audit_creation_method SHELXL-97
_cell_angle_alpha 91.85(3)
_cell_angle_beta 100.30(3)
_cell_angle_gamma 104.44(3)
_cell_formula_units_Z 2
_cell_length_a 12.427(3)
_cell_length_b 12.814(3)
_cell_length_c 17.884(4)
_cell_measurement_reflns_used 2888
_cell_measurement_temperature 100(2)
_cell_measurement_theta_max 22.577
_cell_measurement_theta_min 2.257
_cell_volume 2704.6(12)
_computing_cell_refinement 'SAINT (Bruker, 2001)'
_computing_data_collection 'SMART (Bruker, 2001)'
_computing_data_reduction 'SAINT (Bruker, 2001)'
_computing_molecular_graphics 'ORTEP-3 vers. 1.08 (Farrugia, 2005)'
_computing_publication_material 'SHELXTL (Sheldrick, 2001)'
_computing_structure_refinement 'SHELXTL (Sheldrick, 2008)'
_computing_structure_solution 'SHELXTL (Sheldrick, 2008)'
_diffrn_ambient_temperature 100(2)
_diffrn_measured_fraction_theta_full 0.952
_diffrn_measured_fraction_theta_max 0.952
_diffrn_measurement_device_type 'Bruker SMART APEX CCD area detector'
_diffrn_measurement_method '1700 omega scan frames, 0.3 deg, 10 sec'
_diffrn_radiation_monochromator graphite
_diffrn_radiation_probe x-ray
_diffrn_radiation_type MoK\a
_diffrn_radiation_wavelength 0.71073
_diffrn_reflns_av_R_equivalents 0.0437
_diffrn_reflns_av_sigmaI/netI 0.0685
_diffrn_reflns_limit_h_max 14
_diffrn_reflns_limit_h_min -14
_diffrn_reflns_limit_k_max 14
_diffrn_reflns_limit_k_min -15
_diffrn_reflns_limit_l_max 21
_diffrn_reflns_limit_l_min -20
_diffrn_reflns_number 18176
_diffrn_reflns_theta_full 25.09
_diffrn_reflns_theta_max 25.09
_diffrn_reflns_theta_min 1.16
_diffrn_source 'fine-focus sealed tube'
_diffrn_source_type 'Bruker SMART APEX'
_diffrn_standards_decay_% -0.0026
_diffrn_standards_number 0
_exptl_absorpt_coefficient_mu 0.415
_exptl_absorpt_correction_T_max 0.955
_exptl_absorpt_correction_T_min 0.788
_exptl_absorpt_correction_type multi-scan
_exptl_absorpt_process_details '(SADABS; Sheldrick, 2004)'
_exptl_crystal_colour orange
_exptl_crystal_density_diffrn 1.613
_exptl_crystal_density_method 'not measured'
_exptl_crystal_description plate
_exptl_crystal_F_000 1316
_exptl_crystal_size_max 0.47
_exptl_crystal_size_mid 0.37
_exptl_crystal_size_min 0.07
_refine_diff_density_max 1.341
_refine_diff_density_min -0.634
_refine_diff_density_rms 0.113
_refine_ls_extinction_method none
_refine_ls_goodness_of_fit_ref 1.035
_refine_ls_hydrogen_treatment constr
_refine_ls_matrix_type full
_refine_ls_number_parameters 784
_refine_ls_number_reflns 9179
_refine_ls_number_restraints 0
_refine_ls_restrained_S_all 1.035
_refine_ls_R_factor_all 0.0843
_refine_ls_R_factor_gt 0.0671
_refine_ls_shift/su_max 0.001
_refine_ls_shift/su_mean 0.000
_refine_ls_structure_factor_coef Fsqd
_refine_ls_weighting_details 'calc w=1/[\s^2^(Fo^2^)+(0.1054P)^2^+2.8168P] where P=(Fo^2^+2Fc^2^)/3'
_refine_ls_weighting_scheme calc
_refine_ls_wR_factor_gt 0.1670
_refine_ls_wR_factor_ref 0.1783
_reflns_number_gt 7324
_reflns_number_total 9179
_reflns_threshold_expression >2sigma(I)
_cod_data_source_file om200665f_si_002.cif
_cod_data_source_block pv0925
_cod_original_cell_volume 2704.5(9)
_cod_database_code 4065265

loop_
_symmetry_equiv_pos_as_xyz
'x, y, z'
'-x, -y, -z'

loop_
_atom_site_label
_atom_site_type_symbol
_atom_site_fract_x
_atom_site_fract_y
_atom_site_fract_z
_atom_site_U_iso_or_equiv
_atom_site_adp_type
_atom_site_occupancy
_atom_site_symmetry_multiplicity
_atom_site_calc_flag
_atom_site_refinement_flags
_atom_site_disorder_assembly
_atom_site_disorder_group
Ru1 Ru 0.97063(3) 0.77412(3) 0.66406(2) 0.02568(15) Uani 1 1 d . . .
N1 N 0.8290(4) 0.7438(4) 0.5743(3) 0.0391(11) Uani 1 1 d . . .
N2 N 0.8175(4) 0.9223(4) 0.6769(3) 0.0397(11) Uani 1 1 d . . .
N3 N 0.8783(4) 0.8801(4) 0.7888(3) 0.0467(13) Uani 1 1 d . . .
N4 N 0.8939(4) 0.6486(4) 0.7203(3) 0.0422(12) Uani 1 1 d . . .
C1 C 1.1420(4) 0.8654(4) 0.7136(3) 0.0274(11) Uani 1 1 d . . .
C2 C 1.1115(4) 0.8939(4) 0.6374(3) 0.0243(10) Uani 1 1 d . . .
C3 C 1.0914(4) 0.7994(4) 0.5868(3) 0.0272(11) Uani 1 1 d . . .
C4 C 1.1080(4) 0.7113(4) 0.6314(3) 0.0268(11) Uani 1 1 d . . .
C5 C 1.1382(4) 0.7530(4) 0.7094(3) 0.0304(11) Uani 1 1 d . . .
C6 C 1.1804(4) 0.9436(4) 0.7829(3) 0.0359(13) Uani 1 1 d . . .
H6A H 1.1836 0.9037 0.8287 0.054 Uiso 1 1 calc R . .
H6B H 1.1269 0.9883 0.7833 0.054 Uiso 1 1 calc R . .
H6C H 1.2558 0.9901 0.7820 0.054 Uiso 1 1 calc R . .
C7 C 1.1176(4) 1.0074(4) 0.6154(3) 0.0354(13) Uani 1 1 d . . .
H7A H 1.1971 1.0472 0.6197 0.053 Uiso 1 1 calc R . .
H7B H 1.0824 1.0437 0.6496 0.053 Uiso 1 1 calc R . .
H7C H 1.0775 1.0050 0.5627 0.053 Uiso 1 1 calc R . .
C8 C 1.0625(4) 0.7950(4) 0.5018(3) 0.0335(12) Uani 1 1 d . . .
H8A H 1.0137 0.8431 0.4866 0.050 Uiso 1 1 calc R . .
H8B H 1.0227 0.7207 0.4814 0.050 Uiso 1 1 calc R . .
H8C H 1.1323 0.8181 0.4815 0.050 Uiso 1 1 calc R . .
C9 C 1.1048(5) 0.6008(4) 0.6011(3) 0.0399(13) Uani 1 1 d . . .
H9A H 1.0610 0.5865 0.5489 0.060 Uiso 1 1 calc R . .
H9B H 1.0692 0.5475 0.6333 0.060 Uiso 1 1 calc R . .
H9C H 1.1822 0.5956 0.6012 0.060 Uiso 1 1 calc R . .
C10 C 1.1683(5) 0.6881(5) 0.7747(3) 0.0391(13) Uani 1 1 d . . .
H10A H 1.2472 0.6852 0.7792 0.059 Uiso 1 1 calc R . .
H10B H 1.1185 0.6145 0.7654 0.059 Uiso 1 1 calc R . .
H10C H 1.1586 0.7221 0.8220 0.059 Uiso 1 1 calc R . .
C11 C 0.8695(5) 0.5783(6) 0.7558(4) 0.0530(17) Uani 1 1 d . . .
C12 C 0.8412(6) 0.4980(6) 0.8104(5) 0.078(3) Uani 1 1 d . . .
H12A H 0.8365 0.5346 0.8582 0.117 Uiso 1 1 calc R . .
H12B H 0.9001 0.4589 0.8202 0.117 Uiso 1 1 calc R . .
H12C H 0.7681 0.4469 0.7894 0.117 Uiso 1 1 calc R . .
C13 C 0.7969(5) 0.6523(5) 0.5314(3) 0.0439(15) Uani 1 1 d . . .
H13 H 0.8379 0.6002 0.5455 0.053 Uiso 1 1 calc R . .
C14 C 0.7111(6) 0.6231(6) 0.4686(4) 0.0522(16) Uani 1 1 d . . .
H14 H 0.6941 0.5552 0.4402 0.063 Uiso 1 1 calc R . .
C15 C 0.6522(5) 0.6974(5) 0.4498(4) 0.0509(16) Uani 1 1 d . . .
H15 H 0.5923 0.6816 0.4065 0.061 Uiso 1 1 calc R . .
C16 C 0.6769(5) 0.7960(5) 0.4919(3) 0.0428(14) Uani 1 1 d . . .
H16 H 0.6328 0.8458 0.4788 0.051 Uiso 1 1 calc R . .
C17 C 0.7663(4) 0.8209(5) 0.5533(3) 0.0383(13) Uani 1 1 d . . .
C18 C 0.8029(5) 0.9293(5) 0.5960(3) 0.0415(14) Uani 1 1 d . . .
H18A H 0.8754 0.9700 0.5833 0.050 Uiso 1 1 calc R . .
H18B H 0.7457 0.9698 0.5798 0.050 Uiso 1 1 calc R . .
C19 C 0.8850(4) 0.8662(4) 0.7145(3) 0.0328(12) Uani 1 1 d . . .
C20 C 0.8028(6) 0.9450(6) 0.7966(4) 0.0614(19) Uani 1 1 d . . .
H20 H 0.7827 0.9658 0.8426 0.074 Uiso 1 1 calc R . .
C21 C 0.7657(5) 0.9711(6) 0.7269(4) 0.0558(18) Uani 1 1 d . . .
H21 H 0.7143 1.0143 0.7136 0.067 Uiso 1 1 calc R . .
C22 C 0.9331(6) 0.8331(6) 0.8520(4) 0.065(2) Uani 1 1 d . . .
H22A H 0.8787 0.7703 0.8653 0.098 Uiso 1 1 calc R . .
H22B H 0.9611 0.8868 0.8959 0.098 Uiso 1 1 calc R . .
H22C H 0.9967 0.8102 0.8376 0.098 Uiso 1 1 calc R . .
F1 F 0.7036(4) 0.3749(3) 0.5242(2) 0.0684(12) Uani 1 1 d . . .
F2 F 0.6987(4) 0.2304(3) 0.5779(3) 0.0752(14) Uani 1 1 d . . .
F3 F 0.8296(3) 0.3742(4) 0.6199(3) 0.0850(15) Uani 1 1 d . . .
F4 F 0.4389(4) 0.6034(3) 0.6995(3) 0.0909(17) Uani 1 1 d . . .
F5 F 0.5624(6) 0.6562(4) 0.6331(4) 0.128(3) Uani 1 1 d . . .
F6 F 0.6035(5) 0.6698(4) 0.7492(4) 0.124(2) Uani 1 1 d . . .
F7A F 0.9432(7) 0.2579(11) 1.0289(3) 0.117(4) Uani 0.731(6) 1 d P A 1
F8A F 0.9740(5) 0.3354(7) 0.9312(7) 0.103(3) Uani 0.731(6) 1 d P A 1
F9A F 0.8869(4) 0.1748(5) 0.9195(5) 0.086(3) Uani 0.731(6) 1 d P A 1
F10 F 0.5625(4) 0.4553(3) 1.0809(2) 0.0556(10) Uani 1 1 d . B 1
F11 F 0.6695(3) 0.5770(3) 1.0324(2) 0.0602(10) Uani 1 1 d . B 1
F12 F 0.7403(4) 0.4962(4) 1.1228(2) 0.101(2) Uani 1 1 d . B 1
F13 F 0.2181(3) 0.0368(3) 0.9745(2) 0.0518(9) Uani 1 1 d . C 1
F14 F 0.0766(3) 0.1035(4) 0.9603(2) 0.0723(13) Uani 1 1 d . C 1
F15 F 0.2346(4) 0.1910(3) 1.0274(2) 0.0736(12) Uani 1 1 d . C 1
F16 F 0.0593(3) 0.3718(3) 0.7482(2) 0.0620(11) Uani 1 1 d . D 1
F17 F -0.0001(3) 0.2124(3) 0.6948(2) 0.0576(10) Uani 1 1 d . D 1
F18 F 0.1321(3) 0.3249(4) 0.6581(2) 0.0738(13) Uani 1 1 d . D 1
F19A F 0.5528(5) -0.0948(3) 0.9525(3) 0.0542(13) Uani 0.832(6) 1 d P E 1
F20A F 0.3804(4) -0.1610(5) 0.9164(3) 0.0733(18) Uani 0.832(6) 1 d P E 1
F21A F 0.4904(8) -0.2370(4) 0.8729(3) 0.095(3) Uani 0.832(6) 1 d P E 1
F22 F 0.5124(3) -0.0741(3) 0.58417(18) 0.0496(9) Uani 1 1 d . . .
F23 F 0.3700(3) -0.1971(2) 0.60239(18) 0.0446(8) Uani 1 1 d . . .
F24 F 0.3477(3) -0.0454(2) 0.56587(16) 0.0389(7) Uani 1 1 d . . .
F7B F 0.8848(17) 0.173(3) 0.9826(11) 0.117(4) Uani 0.269(6) 1 d P A 2
F8B F 0.9783(16) 0.3274(18) 1.007(2) 0.103(3) Uani 0.269(6) 1 d P A 2
F9B F 0.9289(15) 0.274(2) 0.8986(14) 0.086(3) Uani 0.269(6) 1 d P A 2
F19B F 0.5894(19) -0.1816(18) 0.8890(12) 0.0542(13) Uani 0.168(6) 1 d P E 2
F20B F 0.492(3) -0.106(3) 0.949(2) 0.0733(18) Uani 0.168(6) 1 d P E 2
F21B F 0.407(4) -0.224(2) 0.8819(15) 0.095(3) Uani 0.168(6) 1 d P E 2
C23 C 0.5405(4) 0.3198(4) 0.7451(3) 0.0207(10) Uani 1 1 d . . .
C24 C 0.6071(4) 0.2955(4) 0.6945(3) 0.0231(10) Uani 1 1 d . . .
H24 H 0.6249 0.2276 0.6954 0.028 Uiso 1 1 calc R . .
C25 C 0.6473(4) 0.3665(4) 0.6438(3) 0.0281(11) Uani 1 1 d . . .
C26 C 0.6247(4) 0.4670(4) 0.6404(3) 0.0304(11) Uani 1 1 d . . .
H26 H 0.6510 0.5153 0.6045 0.036 Uiso 1 1 calc R . .
C27 C 0.5624(4) 0.4944(4) 0.6913(3) 0.0272(11) Uani 1 1 d . . .
C28 C 0.5217(4) 0.4233(4) 0.7424(3) 0.0260(11) Uani 1 1 d . . .
H28 H 0.4798 0.4452 0.7767 0.031 Uiso 1 1 calc R . .
C29 C 0.7187(5) 0.3361(5) 0.5921(3) 0.0410(14) Uani 1 1 d . . .
C30 C 0.5398(5) 0.6044(4) 0.6905(4) 0.0446(15) Uani 1 1 d . . .
C31 C 0.5948(4) 0.2828(4) 0.8860(3) 0.0221(10) Uani 1 1 d . . .
C32 C 0.6991(4) 0.2555(4) 0.8937(3) 0.0249(10) Uani 1 1 d . . .
H32 H 0.7092 0.2058 0.8566 0.030 Uiso 1 1 calc R . .
C33 C 0.7869(4) 0.2995(4) 0.9542(3) 0.0320(12) Uani 1 1 d . A .
C34 C 0.7767(4) 0.3721(4) 1.0091(3) 0.0309(12) Uani 1 1 d . . .
H34 H 0.8373 0.4020 1.0506 0.037 Uiso 1 1 calc R . .
C35 C 0.6748(4) 0.4000(4) 1.0018(3) 0.0308(12) Uani 1 1 d . B .
C36 C 0.5864(4) 0.3564(4) 0.9418(3) 0.0272(11) Uani 1 1 d . . .
H36 H 0.5177 0.3773 0.9387 0.033 Uiso 1 1 calc R . .
C37 C 0.8943(5) 0.2681(6) 0.9596(4) 0.0458(15) Uani 1 1 d . . .
C38 C 0.6626(5) 0.4815(5) 1.0597(3) 0.0427(15) Uani 1 1 d . . .
C39 C 0.3706(4) 0.2384(4) 0.8212(3) 0.0208(10) Uani 1 1 d . . .
C40 C 0.3319(4) 0.1939(4) 0.8851(3) 0.0228(10) Uani 1 1 d . . .
H40 H 0.3842 0.1735 0.9236 0.027 Uiso 1 1 calc R . .
C41 C 0.2207(4) 0.1783(4) 0.8946(3) 0.0253(10) Uani 1 1 d . C .
C42 C 0.1428(4) 0.2108(4) 0.8401(3) 0.0273(11) Uani 1 1 d . . .
H42 H 0.0669 0.2018 0.8465 0.033 Uiso 1 1 calc R . .
C43 C 0.1777(4) 0.2559(4) 0.7773(3) 0.0245(10) Uani 1 1 d . D .
C44 C 0.2891(4) 0.2677(4) 0.7669(3) 0.0235(10) Uani 1 1 d . . .
H44 H 0.3102 0.2964 0.7218 0.028 Uiso 1 1 calc R . .
C45 C 0.1868(4) 0.1292(5) 0.9633(3) 0.0393(13) Uani 1 1 d . . .
C46 C 0.0943(4) 0.2917(5) 0.7198(3) 0.0344(12) Uani 1 1 d . . .
C47 C 0.4878(4) 0.1108(4) 0.7850(3) 0.0213(10) Uani 1 1 d . . .
C48 C 0.4986(4) 0.0394(4) 0.8425(3) 0.0230(10) Uani 1 1 d . . .
H48 H 0.5212 0.0677 0.8942 0.028 Uiso 1 1 calc R . .
C49 C 0.4772(4) -0.0706(4) 0.8255(3) 0.0253(10) Uani 1 1 d . E .
C50 C 0.4497(4) -0.1154(4) 0.7511(3) 0.0259(11) Uani 1 1 d . . .
H50 H 0.4384 -0.1908 0.7399 0.031 Uiso 1 1 calc R . .
C51 C 0.4392(4) -0.0474(4) 0.6938(3) 0.0236(10) Uani 1 1 d . . .
C52 C 0.4563(4) 0.0630(4) 0.7108(3) 0.0212(10) Uani 1 1 d . . .
H52 H 0.4461 0.1075 0.6700 0.025 Uiso 1 1 calc R . .
C53 C 0.4817(5) -0.1415(5) 0.8895(4) 0.0418(14) Uani 1 1 d . . .
C54 C 0.4167(4) -0.0908(4) 0.6127(3) 0.0300(11) Uani 1 1 d . . .
B1 B 0.4972(4) 0.2381(4) 0.8084(3) 0.0212(11) Uani 1 1 d . . .

loop_
_atom_site_aniso_label
_atom_site_aniso_U_11
_atom_site_aniso_U_22
_atom_site_aniso_U_33
_atom_site_aniso_U_23
_atom_site_aniso_U_13
_atom_site_aniso_U_12
Ru1 0.0189(2) 0.0309(3) 0.0274(2) 0.00190(16) 0.00621(15) 0.00546(16)
N1 0.022(2) 0.059(3) 0.031(3) 0.000(2) 0.0065(18) 0.001(2)
N2 0.024(2) 0.045(3) 0.052(3) 0.002(2) 0.008(2) 0.011(2)
N3 0.046(3) 0.051(3) 0.049(3) -0.001(2) 0.024(2) 0.013(2)
N4 0.024(2) 0.036(3) 0.065(3) 0.020(3) 0.014(2) 0.001(2)
C1 0.015(2) 0.030(3) 0.037(3) 0.000(2) 0.004(2) 0.006(2)
C2 0.019(2) 0.026(3) 0.027(3) 0.005(2) 0.0071(19) 0.0021(19)
C3 0.016(2) 0.033(3) 0.033(3) 0.005(2) 0.009(2) 0.006(2)
C4 0.017(2) 0.024(3) 0.039(3) -0.002(2) 0.005(2) 0.005(2)
C5 0.019(2) 0.032(3) 0.040(3) 0.002(2) 0.010(2) 0.004(2)
C6 0.024(3) 0.045(3) 0.034(3) -0.005(2) 0.004(2) 0.002(2)
C7 0.028(3) 0.030(3) 0.051(3) 0.002(2) 0.012(2) 0.010(2)
C8 0.030(3) 0.042(3) 0.030(3) 0.005(2) 0.006(2) 0.011(2)
C9 0.040(3) 0.034(3) 0.052(4) 0.004(3) 0.016(3) 0.015(3)
C10 0.035(3) 0.043(3) 0.037(3) 0.015(3) 0.002(2) 0.010(3)
C11 0.030(3) 0.062(4) 0.053(4) 0.022(3) -0.003(3) -0.009(3)
C12 0.044(4) 0.058(5) 0.106(6) 0.053(4) -0.016(4) -0.017(3)
C13 0.044(3) 0.040(3) 0.045(4) 0.004(3) 0.023(3) -0.002(3)
C14 0.056(4) 0.057(4) 0.044(4) 0.010(3) 0.012(3) 0.012(3)
C15 0.045(4) 0.058(4) 0.049(4) 0.011(3) 0.014(3) 0.007(3)
C16 0.037(3) 0.052(4) 0.041(3) 0.014(3) 0.009(3) 0.014(3)
C17 0.025(3) 0.058(4) 0.036(3) 0.015(3) 0.009(2) 0.013(3)
C18 0.029(3) 0.038(3) 0.056(4) 0.002(3) 0.005(3) 0.009(2)
C19 0.019(3) 0.032(3) 0.046(3) 0.004(2) 0.009(2) 0.003(2)
C20 0.057(4) 0.071(5) 0.063(5) -0.004(4) 0.026(4) 0.019(4)
C21 0.031(3) 0.062(4) 0.080(5) -0.014(4) 0.018(3) 0.018(3)
C22 0.064(5) 0.078(5) 0.063(5) 0.011(4) 0.027(4) 0.024(4)
F1 0.104(3) 0.069(3) 0.051(2) 0.0118(19) 0.052(2) 0.030(2)
F2 0.115(4) 0.033(2) 0.102(3) 0.007(2) 0.085(3) 0.019(2)
F3 0.040(2) 0.131(4) 0.088(3) -0.030(3) 0.029(2) 0.021(2)
F4 0.065(3) 0.043(2) 0.194(5) 0.043(3) 0.065(3) 0.036(2)
F5 0.230(7) 0.079(3) 0.157(5) 0.087(4) 0.149(5) 0.105(4)
F6 0.131(5) 0.041(3) 0.185(6) -0.036(3) -0.026(4) 0.037(3)
F7A 0.083(5) 0.279(12) 0.032(3) 0.011(4) -0.003(3) 0.135(7)
F8A 0.039(3) 0.103(5) 0.190(10) 0.047(7) 0.061(5) 0.027(3)
F9A 0.031(3) 0.080(4) 0.143(7) -0.048(4) -0.015(3) 0.035(3)
F10 0.088(3) 0.042(2) 0.046(2) -0.0029(16) 0.0262(19) 0.0250(19)
F11 0.073(3) 0.0242(18) 0.085(3) -0.0063(18) 0.021(2) 0.0121(17)
F12 0.112(4) 0.116(4) 0.070(3) -0.065(3) -0.058(3) 0.084(3)
F13 0.052(2) 0.063(2) 0.054(2) 0.0325(18) 0.0266(17) 0.0252(18)
F14 0.033(2) 0.124(4) 0.076(3) 0.061(3) 0.0295(18) 0.030(2)
F15 0.103(3) 0.081(3) 0.036(2) 0.004(2) 0.032(2) 0.009(2)
F16 0.070(3) 0.063(2) 0.061(2) -0.0050(19) -0.0119(19) 0.048(2)
F17 0.0364(19) 0.056(2) 0.068(2) 0.0083(18) -0.0176(17) 0.0083(17)
F18 0.045(2) 0.142(4) 0.049(2) 0.052(2) 0.0133(18) 0.043(2)
F19A 0.059(3) 0.043(2) 0.044(2) 0.0180(18) -0.023(2) 0.005(2)
F20A 0.053(3) 0.102(4) 0.064(3) 0.057(3) 0.015(2) 0.011(3)
F21A 0.229(10) 0.033(3) 0.048(3) 0.020(2) 0.042(4) 0.070(4)
F22 0.0322(17) 0.074(2) 0.0430(19) -0.0092(17) 0.0172(14) 0.0090(16)
F23 0.063(2) 0.0249(17) 0.0399(18) -0.0066(13) 0.0061(16) 0.0047(15)
F24 0.0452(18) 0.0402(18) 0.0318(17) -0.0006(13) 0.0004(14) 0.0176(15)
F7B 0.083(5) 0.279(12) 0.032(3) 0.011(4) -0.003(3) 0.135(7)
F8B 0.039(3) 0.103(5) 0.190(10) 0.047(7) 0.061(5) 0.027(3)
F9B 0.031(3) 0.080(4) 0.143(7) -0.048(4) -0.015(3) 0.035(3)
F19B 0.059(3) 0.043(2) 0.044(2) 0.0180(18) -0.023(2) 0.005(2)
F20B 0.053(3) 0.102(4) 0.064(3) 0.057(3) 0.015(2) 0.011(3)
F21B 0.229(10) 0.033(3) 0.048(3) 0.020(2) 0.042(4) 0.070(4)
C23 0.018(2) 0.019(2) 0.024(2) 0.0015(19) 0.0067(18) 0.0023(18)
C24 0.018(2) 0.023(2) 0.029(3) -0.001(2) 0.0052(19) 0.0078(19)
C25 0.032(3) 0.028(3) 0.026(3) -0.002(2) 0.011(2) 0.005(2)
C26 0.032(3) 0.028(3) 0.032(3) 0.008(2) 0.013(2) 0.003(2)
C27 0.027(3) 0.019(2) 0.039(3) 0.008(2) 0.014(2) 0.005(2)
C28 0.024(3) 0.025(3) 0.032(3) 0.001(2) 0.011(2) 0.007(2)
C29 0.045(4) 0.035(3) 0.048(4) 0.004(3) 0.028(3) 0.006(3)
C30 0.053(4) 0.026(3) 0.065(4) 0.011(3) 0.034(3) 0.012(3)
C31 0.023(2) 0.021(2) 0.022(2) 0.0033(19) 0.0035(19) 0.0065(19)
C32 0.021(2) 0.027(3) 0.029(3) 0.002(2) 0.008(2) 0.008(2)
C33 0.022(3) 0.035(3) 0.037(3) 0.004(2) 0.005(2) 0.004(2)
C34 0.023(3) 0.029(3) 0.035(3) 0.002(2) -0.006(2) 0.004(2)
C35 0.033(3) 0.027(3) 0.030(3) -0.001(2) -0.003(2) 0.010(2)
C36 0.023(3) 0.027(3) 0.034(3) 0.004(2) 0.004(2) 0.011(2)
C37 0.027(3) 0.063(4) 0.050(4) 0.002(3) 0.000(3) 0.022(3)
C38 0.046(4) 0.037(3) 0.040(3) -0.009(3) -0.011(3) 0.017(3)
C39 0.020(2) 0.019(2) 0.022(2) -0.0045(19) 0.0019(18) 0.0047(19)
C40 0.022(2) 0.025(3) 0.020(2) 0.0002(19) 0.0015(18) 0.007(2)
C41 0.024(2) 0.026(3) 0.029(3) 0.003(2) 0.011(2) 0.008(2)
C42 0.020(2) 0.034(3) 0.031(3) 0.000(2) 0.008(2) 0.010(2)
C43 0.024(2) 0.024(3) 0.024(3) -0.004(2) 0.0008(19) 0.007(2)
C44 0.027(3) 0.022(2) 0.023(2) 0.0037(19) 0.0081(19) 0.007(2)
C45 0.026(3) 0.056(4) 0.041(3) 0.009(3) 0.013(2) 0.015(3)
C46 0.026(3) 0.045(3) 0.036(3) 0.011(3) 0.009(2) 0.014(2)
C47 0.014(2) 0.022(2) 0.031(3) 0.007(2) 0.0096(18) 0.0050(18)
C48 0.020(2) 0.023(3) 0.026(3) 0.004(2) 0.0053(19) 0.0043(19)
C49 0.020(2) 0.028(3) 0.028(3) 0.007(2) 0.0024(19) 0.007(2)
C50 0.024(3) 0.017(2) 0.038(3) 0.005(2) 0.007(2) 0.0054(19)
C51 0.015(2) 0.024(3) 0.031(3) -0.003(2) 0.0052(19) 0.0039(19)
C52 0.015(2) 0.023(2) 0.027(3) 0.003(2) 0.0067(18) 0.0050(18)
C53 0.045(4) 0.032(3) 0.039(4) 0.010(3) -0.002(3) -0.001(3)
C54 0.026(3) 0.030(3) 0.033(3) -0.002(2) 0.006(2) 0.006(2)
B1 0.019(3) 0.024(3) 0.022(3) 0.000(2) 0.006(2) 0.006(2)

loop_
_atom_type_symbol
_atom_type_description
_atom_type_scat_dispersion_real
_atom_type_scat_dispersion_imag
_atom_type_scat_source
C C 0.0033 0.0016 'International Tables Vol C Tables 4.2.6.8 and 6.1.1.4'
H H 0.0000 0.0000 'International Tables Vol C Tables 4.2.6.8 and 6.1.1.4'
B B 0.0013 0.0007 'International Tables Vol C Tables 4.2.6.8 and 6.1.1.4'
N N 0.0061 0.0033 'International Tables Vol C Tables 4.2.6.8 and 6.1.1.4'
F F 0.0171 0.0103 'International Tables Vol C Tables 4.2.6.8 and 6.1.1.4'
Ru Ru -1.2594 0.8363 'International Tables Vol C Tables 4.2.6.8 and 6.1.1.4'

loop_
_geom_angle_atom_site_label_1
_geom_angle_atom_site_label_2
_geom_angle_atom_site_label_3
_geom_angle
N4 Ru1 C19 86.9(2)
N4 Ru1 N1 91.84(19)
C19 Ru1 N1 84.3(2)
N4 Ru1 C2 155.57(19)
C19 Ru1 C2 102.84(19)
N1 Ru1 C2 111.21(18)
N4 Ru1 C1 118.42(19)
C19 Ru1 C1 98.31(19)
N1 Ru1 C1 149.69(19)
C2 Ru1 C1 38.64(18)
N4 Ru1 C5 91.90(19)
C19 Ru1 C5 126.8(2)
N1 Ru1 C5 148.84(19)
C2 Ru1 C5 64.25(19)
C1 Ru1 C5 38.33(18)
N4 Ru1 C3 136.49(19)
C19 Ru1 C3 136.6(2)
N1 Ru1 C3 93.31(17)
C2 Ru1 C3 38.41(18)
C1 Ru1 C3 64.12(19)
C5 Ru1 C3 63.58(19)
N4 Ru1 C4 100.64(19)
C19 Ru1 C4 162.35(18)
N1 Ru1 C4 111.16(18)
C2 Ru1 C4 64.29(18)
C1 Ru1 C4 64.06(18)
C5 Ru1 C4 37.88(19)
C3 Ru1 C4 38.10(18)
C13 N1 C17 115.9(5)
C13 N1 Ru1 120.6(4)
C17 N1 Ru1 123.4(4)
C19 N2 C21 111.2(5)
C19 N2 C18 122.6(5)
C21 N2 C18 126.2(5)
C19 N3 C20 110.0(5)
C19 N3 C22 126.8(5)
C20 N3 C22 123.1(6)
C11 N4 Ru1 168.5(5)
C5 C1 C2 107.6(4)
C5 C1 C6 127.4(5)
C2 C1 C6 124.8(5)
C5 C1 Ru1 71.3(3)
C2 C1 Ru1 70.2(3)
C6 C1 Ru1 127.8(3)
C3 C2 C1 107.9(4)
C3 C2 C7 126.7(4)
C1 C2 C7 124.7(4)
C3 C2 Ru1 72.0(3)
C1 C2 Ru1 71.1(3)
C7 C2 Ru1 129.4(3)
C2 C3 C4 108.5(4)
C2 C3 C8 125.4(5)
C4 C3 C8 126.1(4)
C2 C3 Ru1 69.6(3)
C4 C3 Ru1 72.0(3)
C8 C3 Ru1 126.1(3)
C5 C4 C3 106.9(4)
C5 C4 C9 126.7(5)
C3 C4 C9 126.2(5)
C5 C4 Ru1 69.7(3)
C3 C4 Ru1 69.9(3)
C9 C4 Ru1 129.6(3)
C4 C5 C1 109.1(5)
C4 C5 C10 124.0(5)
C1 C5 C10 126.8(5)
C4 C5 Ru1 72.4(3)
C1 C5 Ru1 70.4(3)
C10 C5 Ru1 126.5(4)
C1 C6 H6A 109.5
C1 C6 H6B 109.5
H6A C6 H6B 109.5
C1 C6 H6C 109.5
H6A C6 H6C 109.5
H6B C6 H6C 109.5
C2 C7 H7A 109.5
C2 C7 H7B 109.5
H7A C7 H7B 109.5
C2 C7 H7C 109.5
H7A C7 H7C 109.5
H7B C7 H7C 109.5
C3 C8 H8A 109.5
C3 C8 H8B 109.5
H8A C8 H8B 109.5
C3 C8 H8C 109.5
H8A C8 H8C 109.5
H8B C8 H8C 109.5
C4 C9 H9A 109.5
C4 C9 H9B 109.5
H9A C9 H9B 109.5
C4 C9 H9C 109.5
H9A C9 H9C 109.5
H9B C9 H9C 109.5
C5 C10 H10A 109.5
C5 C10 H10B 109.5
H10A C10 H10B 109.5
C5 C10 H10C 109.5
H10A C10 H10C 109.5
H10B C10 H10C 109.5
N4 C11 C12 172.4(8)
C11 C12 H12A 109.5
C11 C12 H12B 109.5
H12A C12 H12B 109.5
C11 C12 H12C 109.5
H12A C12 H12C 109.5
H12B C12 H12C 109.5
N1 C13 C14 127.5(6)
N1 C13 H13 116.2
C14 C13 H13 116.2
C15 C14 C13 115.7(6)
C15 C14 H14 122.1
C13 C14 H14 122.1
C14 C15 C16 121.8(6)
C14 C15 H15 119.1
C16 C15 H15 119.1
C17 C16 C15 119.3(6)
C17 C16 H16 120.4
C15 C16 H16 120.4
C16 C17 N1 119.8(5)
C16 C17 C18 121.4(5)
N1 C17 C18 118.8(5)
N2 C18 C17 112.1(5)
N2 C18 H18A 109.2
C17 C18 H18A 109.2
N2 C18 H18B 109.2
C17 C18 H18B 109.2
H18A C18 H18B 107.9
N2 C19 N3 105.3(5)
N2 C19 Ru1 125.0(4)
N3 C19 Ru1 129.6(4)
C21 C20 N3 106.7(6)
C21 C20 H20 126.6
N3 C20 H20 126.6
C20 C21 N2 106.7(6)
C20 C21 H21 126.6
N2 C21 H21 126.6
N3 C22 H22A 109.5
N3 C22 H22B 109.5
H22A C22 H22B 109.5
N3 C22 H22C 109.5
H22A C22 H22C 109.5
H22B C22 H22C 109.5
C28 C23 C24 115.3(4)
C28 C23 B1 121.7(4)
C24 C23 B1 122.7(4)
C25 C24 C23 122.4(4)
C25 C24 H24 118.8
C23 C24 H24 118.8
C24 C25 C26 121.3(4)
C24 C25 C29 119.7(5)
C26 C25 C29 119.1(5)
C27 C26 C25 117.6(5)
C27 C26 H26 121.2
C25 C26 H26 121.2
C28 C27 C26 121.4(5)
C28 C27 C30 120.0(4)
C26 C27 C30 118.6(5)
C27 C28 C23 122.0(4)
C27 C28 H28 119.0
C23 C28 H28 119.0
F2 C29 F1 105.3(5)
F2 C29 F3 107.2(5)
F1 C29 F3 104.4(5)
F2 C29 C25 113.0(4)
F1 C29 C25 113.6(5)
F3 C29 C25 112.6(5)
F5 C30 F4 109.9(6)
F5 C30 F6 103.5(6)
F4 C30 F6 102.2(6)
F5 C30 C27 115.1(5)
F4 C30 C27 113.3(5)
F6 C30 C27 111.6(5)
C36 C31 C32 116.2(4)
C36 C31 B1 123.9(4)
C32 C31 B1 119.5(4)
C33 C32 C31 121.2(4)
C33 C32 H32 119.4
C31 C32 H32 119.4
C34 C33 C32 121.6(5)
C34 C33 C37 119.3(5)
C32 C33 C37 119.1(5)
C33 C34 C35 117.6(4)
C33 C34 H34 121.2
C35 C34 H34 121.2
C36 C35 C34 121.3(5)
C36 C35 C38 120.0(5)
C34 C35 C38 118.7(4)
C35 C36 C31 122.0(4)
C35 C36 H36 119.0
C31 C36 H36 119.0
F9B C37 F8B 102.9(15)
F9B C37 F7B 110.3(14)
F8B C37 F7B 104.2(15)
F7A C37 F8A 104.7(7)
F7A C37 F9A 105.4(7)
F8A C37 F9A 100.4(7)
F9B C37 C33 112.3(9)
F8B C37 C33 115.6(11)
F7B C37 C33 111.0(9)
F7A C37 C33 114.6(6)
F8A C37 C33 115.1(6)
F9A C37 C33 115.1(5)
F11 C38 F12 107.0(5)
F11 C38 F10 104.8(5)
F12 C38 F10 106.5(6)
F11 C38 C35 111.6(5)
F12 C38 C35 113.2(5)
F10 C38 C35 113.1(5)
C40 C39 C44 115.4(4)
C40 C39 B1 119.8(4)
C44 C39 B1 124.2(4)
C41 C40 C39 123.0(4)
C41 C40 H40 118.5
C39 C40 H40 118.5
C40 C41 C42 119.8(4)
C40 C41 C45 119.4(4)
C42 C41 C45 120.8(4)
C43 C42 C41 118.9(4)
C43 C42 H42 120.6
C41 C42 H42 120.6
C42 C43 C44 120.8(4)
C42 C43 C46 118.5(4)
C44 C43 C46 120.7(4)
C43 C44 C39 122.0(4)
C43 C44 H44 119.0
C39 C44 H44 119.0
F14 C45 F15 107.3(5)
F14 C45 F13 105.5(5)
F15 C45 F13 104.3(5)
F14 C45 C41 113.5(5)
F15 C45 C41 113.6(5)
F13 C45 C41 112.0(4)
F18 C46 F16 106.6(5)
F18 C46 F17 105.4(5)
F16 C46 F17 105.2(4)
F18 C46 C43 114.4(4)
F16 C46 C43 112.5(4)
F17 C46 C43 112.2(4)
C52 C47 C48 115.3(4)
C52 C47 B1 124.4(4)
C48 C47 B1 119.8(4)
C49 C48 C47 121.8(4)
C49 C48 H48 119.1
C47 C48 H48 119.1
C50 C49 C48 121.6(4)
C50 C49 C53 119.9(5)
C48 C49 C53 118.5(5)
C51 C50 C49 117.9(4)
C51 C50 H50 121.1
C49 C50 H50 121.1
C50 C51 C52 120.6(4)
C50 C51 C54 119.9(4)
C52 C51 C54 119.4(4)
C47 C52 C51 122.7(4)
C47 C52 H52 118.6
C51 C52 H52 118.6
F20B C53 F21B 107(2)
F21A C53 F19A 112.3(6)
F21A C53 F20A 103.2(6)
F19A C53 F20A 99.4(6)
F20B C53 C49 119.5(16)
F21B C53 C49 116.0(14)
F21A C53 C49 116.0(5)
F19A C53 C49 114.2(5)
F20A C53 C49 109.7(5)
F20B C53 F19B 105.0(18)
F21B C53 F19B 103(2)
C49 C53 F19B 104.7(9)
F23 C54 F24 106.1(4)
F23 C54 F22 105.7(4)
F24 C54 F22 105.4(4)
F23 C54 C51 113.3(4)
F24 C54 C51 113.7(4)
F22 C54 C51 112.0(4)
C39 B1 C23 112.9(4)
C39 B1 C47 104.3(4)
C23 B1 C47 113.6(4)
C39 B1 C31 112.5(4)
C23 B1 C31 103.4(4)
C47 B1 C31 110.5(4)

loop_
_geom_bond_atom_site_label_1
_geom_bond_atom_site_label_2
_geom_bond_distance
Ru1 N4 2.047(5)
Ru1 C19 2.059(5)
Ru1 N1 2.106(4)
Ru1 C2 2.157(5)
Ru1 C1 2.169(5)
Ru1 C5 2.182(5)
Ru1 C3 2.189(5)
Ru1 C4 2.217(5)
N1 C13 1.312(7)
N1 C17 1.424(7)
N2 C19 1.343(7)
N2 C21 1.405(7)
N2 C18 1.434(8)
N3 C19 1.356(7)
N3 C20 1.421(8)
N3 C22 1.441(9)
N4 C11 1.128(7)
C1 C5 1.429(7)
C1 C2 1.431(7)
C1 C6 1.496(7)
C2 C3 1.430(7)
C2 C7 1.505(7)
C3 C4 1.438(7)
C3 C8 1.494(7)
C4 C5 1.428(7)
C4 C9 1.488(7)
C5 C10 1.502(7)
C6 H6A 0.9800
C6 H6B 0.9800
C6 H6C 0.9800
C7 H7A 0.9800
C7 H7B 0.9800
C7 H7C 0.9800
C8 H8A 0.9800
C8 H8B 0.9800
C8 H8C 0.9800
C9 H9A 0.9800
C9 H9B 0.9800
C9 H9C 0.9800
C10 H10A 0.9800
C10 H10B 0.9800
C10 H10C 0.9800
C11 C12 1.465(9)
C12 H12A 0.9800
C12 H12B 0.9800
C12 H12C 0.9800
C13 C14 1.373(9)
C13 H13 0.9500
C14 C15 1.355(9)
C14 H14 0.9500
C15 C16 1.386(9)
C15 H15 0.9500
C16 C17 1.381(8)
C16 H16 0.9500
C17 C18 1.486(8)
C18 H18A 0.9900
C18 H18B 0.9900
C20 C21 1.333(10)
C20 H20 0.9500
C21 H21 0.9500
C22 H22A 0.9800
C22 H22B 0.9800
C22 H22C 0.9800
F1 C29 1.327(7)
F2 C29 1.323(6)
F3 C29 1.337(7)
F4 C30 1.289(7)
F5 C30 1.275(7)
F6 C30 1.322(8)
F7A C37 1.304(9)
F8A C37 1.328(10)
F9A C37 1.349(9)
F10 C38 1.331(7)
F11 C38 1.321(7)
F12 C38 1.321(6)
F13 C45 1.345(7)
F14 C45 1.317(6)
F15 C45 1.325(7)
F16 C46 1.329(6)
F17 C46 1.340(6)
F18 C46 1.318(6)
F19A C53 1.320(7)
F20A C53 1.394(8)
F21A C53 1.285(8)
F22 C54 1.348(6)
F23 C54 1.333(6)
F24 C54 1.341(6)
F7B C37 1.28(3)
F8B C37 1.27(3)
F9B C37 1.24(3)
F19B C53 1.55(2)
F20B C53 1.12(4)
F21B C53 1.20(4)
C23 C28 1.404(7)
C23 C24 1.407(6)
C23 B1 1.638(7)
C24 C25 1.374(7)
C24 H24 0.9500
C25 C26 1.385(7)
C25 C29 1.495(7)
C26 C27 1.385(7)
C26 H26 0.9500
C27 C28 1.382(7)
C27 C30 1.504(7)
C28 H28 0.9500
C31 C36 1.386(7)
C31 C32 1.409(6)
C31 B1 1.650(7)
C32 C33 1.383(7)
C32 H32 0.9500
C33 C34 1.375(7)
C33 C37 1.476(8)
C34 C35 1.384(7)
C34 H34 0.9500
C35 C36 1.380(7)
C35 C38 1.500(8)
C36 H36 0.9500
C39 C40 1.400(7)
C39 C44 1.404(6)
C39 B1 1.631(7)
C40 C41 1.388(6)
C40 H40 0.9500
C41 C42 1.397(7)
C41 C45 1.479(7)
C42 C43 1.369(7)
C42 H42 0.9500
C43 C44 1.401(7)
C43 C46 1.492(7)
C44 H44 0.9500
C47 C52 1.390(7)
C47 C48 1.409(6)
C47 B1 1.641(7)
C48 C49 1.381(7)
C48 H48 0.9500
C49 C50 1.381(7)
C49 C53 1.486(7)
C50 C51 1.377(7)
C50 H50 0.9500
C51 C52 1.392(6)
C51 C54 1.488(7)
C52 H52 0.9500

loop_
_geom_torsion_atom_site_label_1
_geom_torsion_atom_site_label_2
_geom_torsion_atom_site_label_3
_geom_torsion_atom_site_label_4
_geom_torsion
N4 Ru1 N1 C13 -63.3(4)
C19 Ru1 N1 C13 -149.9(4)
C2 Ru1 N1 C13 108.5(4)
C1 Ru1 N1 C13 113.4(5)
C5 Ru1 N1 C13 33.5(6)
C3 Ru1 N1 C13 73.5(4)
C4 Ru1 N1 C13 38.9(5)
N4 Ru1 N1 C17 120.3(4)
C19 Ru1 N1 C17 33.6(4)
C2 Ru1 N1 C17 -68.0(4)
C1 Ru1 N1 C17 -63.1(6)
C5 Ru1 N1 C17 -143.0(4)
C3 Ru1 N1 C17 -102.9(4)
C4 Ru1 N1 C17 -137.6(4)
C19 Ru1 N4 C11 -126(3)
N1 Ru1 N4 C11 150(3)
C2 Ru1 N4 C11 -11(3)
C1 Ru1 N4 C11 -28(3)
C5 Ru1 N4 C11 1(3)
C3 Ru1 N4 C11 53(3)
C4 Ru1 N4 C11 38(3)
N4 Ru1 C1 C5 51.4(4)
C19 Ru1 C1 C5 142.4(3)
N1 Ru1 C1 C5 -124.8(4)
C2 Ru1 C1 C5 -117.4(4)
C3 Ru1 C1 C5 -79.4(3)
C4 Ru1 C1 C5 -36.9(3)
N4 Ru1 C1 C2 168.8(3)
C19 Ru1 C1 C2 -100.2(3)
N1 Ru1 C1 C2 -7.4(5)
C5 Ru1 C1 C2 117.4(4)
C3 Ru1 C1 C2 38.0(3)
C4 Ru1 C1 C2 80.6(3)
N4 Ru1 C1 C6 -71.9(5)
C19 Ru1 C1 C6 19.1(5)
N1 Ru1 C1 C6 111.9(5)
C2 Ru1 C1 C6 119.3(6)
C5 Ru1 C1 C6 -123.3(6)
C3 Ru1 C1 C6 157.3(5)
C4 Ru1 C1 C6 -160.2(5)
C5 C1 C2 C3 -1.1(5)
C6 C1 C2 C3 174.0(4)
Ru1 C1 C2 C3 -63.0(3)
C5 C1 C2 C7 -172.7(4)
C6 C1 C2 C7 2.4(7)
Ru1 C1 C2 C7 125.4(5)
C5 C1 C2 Ru1 61.9(3)
C6 C1 C2 Ru1 -123.0(5)
N4 Ru1 C2 C3 92.6(5)
C19 Ru1 C2 C3 -155.8(3)
N1 Ru1 C2 C3 -67.1(3)
C1 Ru1 C2 C3 116.9(4)
C5 Ru1 C2 C3 79.2(3)
C4 Ru1 C2 C3 37.0(3)
N4 Ru1 C2 C1 -24.3(6)
C19 Ru1 C2 C1 87.3(3)
N1 Ru1 C2 C1 176.0(3)
C5 Ru1 C2 C1 -37.7(3)
C3 Ru1 C2 C1 -116.9(4)
C4 Ru1 C2 C1 -79.9(3)
N4 Ru1 C2 C7 -144.2(5)
C19 Ru1 C2 C7 -32.7(5)
N1 Ru1 C2 C7 56.1(5)
C1 Ru1 C2 C7 -119.9(6)
C5 Ru1 C2 C7 -157.6(5)
C3 Ru1 C2 C7 123.2(6)
C4 Ru1 C2 C7 160.2(5)
C1 C2 C3 C4 0.7(5)
C7 C2 C3 C4 172.0(4)
Ru1 C2 C3 C4 -61.8(3)
C1 C2 C3 C8 -177.1(4)
C7 C2 C3 C8 -5.7(8)
Ru1 C2 C3 C8 120.5(5)
C1 C2 C3 Ru1 62.5(3)
C7 C2 C3 Ru1 -126.2(5)
N4 Ru1 C3 C2 -143.1(3)
C19 Ru1 C3 C2 35.5(4)
N1 Ru1 C3 C2 120.7(3)
C1 Ru1 C3 C2 -38.2(3)
C5 Ru1 C3 C2 -81.1(3)
C4 Ru1 C3 C2 -118.5(4)
N4 Ru1 C3 C4 -24.6(4)
C19 Ru1 C3 C4 154.0(3)
N1 Ru1 C3 C4 -120.8(3)
C2 Ru1 C3 C4 118.5(4)
C1 Ru1 C3 C4 80.3(3)
C5 Ru1 C3 C4 37.4(3)
N4 Ru1 C3 C8 97.3(5)
C19 Ru1 C3 C8 -84.0(5)
N1 Ru1 C3 C8 1.1(5)
C2 Ru1 C3 C8 -119.5(6)
C1 Ru1 C3 C8 -157.8(5)
C5 Ru1 C3 C8 159.3(5)
C4 Ru1 C3 C8 122.0(5)
C2 C3 C4 C5 0.1(5)
C8 C3 C4 C5 177.8(4)
Ru1 C3 C4 C5 -60.2(3)
C2 C3 C4 C9 -174.7(5)
C8 C3 C4 C9 3.0(8)
Ru1 C3 C4 C9 125.0(5)
C2 C3 C4 Ru1 60.3(3)
C8 C3 C4 Ru1 -122.0(5)
N4 Ru1 C4 C5 -79.3(3)
C19 Ru1 C4 C5 34.8(8)
N1 Ru1 C4 C5 -175.4(3)
C2 Ru1 C4 C5 80.4(3)
C1 Ru1 C4 C5 37.3(3)
C3 Ru1 C4 C5 117.7(4)
N4 Ru1 C4 C3 163.0(3)
C19 Ru1 C4 C3 -82.9(7)
N1 Ru1 C4 C3 66.8(3)
C2 Ru1 C4 C3 -37.3(3)
C1 Ru1 C4 C3 -80.4(3)
C5 Ru1 C4 C3 -117.7(4)
N4 Ru1 C4 C9 42.1(5)
C19 Ru1 C4 C9 156.2(6)
N1 Ru1 C4 C9 -54.1(5)
C2 Ru1 C4 C9 -158.2(5)
C1 Ru1 C4 C9 158.7(5)
C5 Ru1 C4 C9 121.4(6)
C3 Ru1 C4 C9 -120.9(6)
C3 C4 C5 C1 -0.8(5)
C9 C4 C5 C1 174.0(5)
Ru1 C4 C5 C1 -61.1(3)
C3 C4 C5 C10 -177.1(4)
C9 C4 C5 C10 -2.3(8)
Ru1 C4 C5 C10 122.6(5)
C3 C4 C5 Ru1 60.3(3)
C9 C4 C5 Ru1 -124.9(5)
C2 C1 C5 C4 1.2(5)
C6 C1 C5 C4 -173.8(4)
Ru1 C1 C5 C4 62.4(3)
C2 C1 C5 C10 177.3(5)
C6 C1 C5 C10 2.4(8)
Ru1 C1 C5 C10 -121.5(5)
C2 C1 C5 Ru1 -61.2(3)
C6 C1 C5 Ru1 123.8(5)
N4 Ru1 C5 C4 105.0(3)
C19 Ru1 C5 C4 -167.5(3)
N1 Ru1 C5 C4 8.2(5)
C2 Ru1 C5 C4 -80.5(3)
C1 Ru1 C5 C4 -118.5(4)
C3 Ru1 C5 C4 -37.6(3)
N4 Ru1 C5 C1 -136.5(3)
C19 Ru1 C5 C1 -49.0(4)
N1 Ru1 C5 C1 126.8(4)
C2 Ru1 C5 C1 38.0(3)
C3 Ru1 C5 C1 80.9(3)
C4 Ru1 C5 C1 118.5(4)
N4 Ru1 C5 C10 -14.7(5)
C19 Ru1 C5 C10 72.9(5)
N1 Ru1 C5 C10 -111.4(5)
C2 Ru1 C5 C10 159.8(5)
C1 Ru1 C5 C10 121.8(6)
C3 Ru1 C5 C10 -157.2(5)
C4 Ru1 C5 C10 -119.6(6)
C17 N1 C13 C14 0.7(9)
Ru1 N1 C13 C14 -176.0(5)
N1 C13 C14 C15 -1.0(10)
C13 C14 C15 C16 -0.6(9)
C14 C15 C16 C17 2.2(9)
C15 C16 C17 N1 -2.4(8)
C15 C16 C17 C18 174.3(5)
C13 N1 C17 C16 1.0(7)
Ru1 N1 C17 C16 177.7(4)
C13 N1 C17 C18 -175.8(5)
Ru1 N1 C17 C18 0.8(7)
C19 N2 C18 C17 54.8(7)
C21 N2 C18 C17 -125.4(6)
C16 C17 C18 N2 132.0(5)
N1 C17 C18 N2 -51.3(6)
C21 N2 C19 N3 -0.8(6)
C18 N2 C19 N3 179.0(5)
C21 N2 C19 Ru1 176.2(4)
C18 N2 C19 Ru1 -4.0(7)
C20 N3 C19 N2 1.0(6)
C22 N3 C19 N2 178.0(6)
C20 N3 C19 Ru1 -175.8(4)
C22 N3 C19 Ru1 1.2(9)
N4 Ru1 C19 N2 -125.5(5)
N1 Ru1 C19 N2 -33.3(4)
C2 Ru1 C19 N2 77.2(5)
C1 Ru1 C19 N2 116.3(4)
C5 Ru1 C19 N2 144.5(4)
C3 Ru1 C19 N2 55.5(5)
C4 Ru1 C19 N2 118.5(7)
N4 Ru1 C19 N3 50.8(5)
N1 Ru1 C19 N3 143.0(5)
C2 Ru1 C19 N3 -106.5(5)
C1 Ru1 C19 N3 -67.5(5)
C5 Ru1 C19 N3 -39.2(6)
C3 Ru1 C19 N3 -128.3(5)
C4 Ru1 C19 N3 -65.2(9)
C19 N3 C20 C21 -0.8(7)
C22 N3 C20 C21 -177.9(6)
N3 C20 C21 N2 0.3(7)
C19 N2 C21 C20 0.4(7)
C18 N2 C21 C20 -179.5(6)
C28 C23 C24 C25 -2.5(7)
B1 C23 C24 C25 -177.0(4)
C23 C24 C25 C26 0.5(7)
C23 C24 C25 C29 179.3(5)
C24 C25 C26 C27 1.5(8)
C29 C25 C26 C27 -177.3(5)
C25 C26 C27 C28 -1.5(8)
C25 C26 C27 C30 178.1(5)
C26 C27 C28 C23 -0.5(8)
C30 C27 C28 C23 179.9(5)
C24 C23 C28 C27 2.5(7)
B1 C23 C28 C27 177.1(4)
C24 C25 C29 F2 26.4(8)
C26 C25 C29 F2 -154.8(5)
C24 C25 C29 F1 146.2(5)
C26 C25 C29 F1 -35.0(7)
C24 C25 C29 F3 -95.3(6)
C26 C25 C29 F3 83.5(7)
C28 C27 C30 F5 -167.9(6)
C26 C27 C30 F5 12.5(9)
C28 C27 C30 F4 -40.1(8)
C26 C27 C30 F4 140.3(6)
C28 C27 C30 F6 74.6(7)
C26 C27 C30 F6 -105.0(7)
C36 C31 C32 C33 0.5(7)
B1 C31 C32 C33 173.8(5)
C31 C32 C33 C34 -0.3(8)
C31 C32 C33 C37 180.0(5)
C32 C33 C34 C35 0.0(8)
C37 C33 C34 C35 179.7(5)
C33 C34 C35 C36 0.3(8)
C33 C34 C35 C38 -178.3(5)
C34 C35 C36 C31 -0.1(8)
C38 C35 C36 C31 178.4(5)
C32 C31 C36 C35 -0.3(7)
B1 C31 C36 C35 -173.3(5)
C34 C33 C37 F9B -131.4(13)
C32 C33 C37 F9B 48.3(14)
C34 C33 C37 F8B -13.8(18)
C32 C33 C37 F8B 165.9(16)
C34 C33 C37 F7B 104.5(12)
C32 C33 C37 F7B -75.8(13)
C34 C33 C37 F7A 37.7(11)
C32 C33 C37 F7A -142.6(9)
C34 C33 C37 F8A -83.8(9)
C32 C33 C37 F8A 96.0(9)
C34 C33 C37 F9A 160.2(7)
C32 C33 C37 F9A -20.1(9)
C36 C35 C38 F11 -74.9(7)
C34 C35 C38 F11 103.6(6)
C36 C35 C38 F12 164.2(6)
C34 C35 C38 F12 -17.2(8)
C36 C35 C38 F10 42.9(7)
C34 C35 C38 F10 -138.5(5)
C44 C39 C40 C41 0.7(7)
B1 C39 C40 C41 -171.2(4)
C39 C40 C41 C42 -2.2(7)
C39 C40 C41 C45 179.1(5)
C40 C41 C42 C43 1.3(7)
C45 C41 C42 C43 -180.0(5)
C41 C42 C43 C44 1.0(7)
C41 C42 C43 C46 -179.2(4)
C42 C43 C44 C39 -2.6(7)
C46 C43 C44 C39 177.7(4)
C40 C39 C44 C43 1.7(6)
B1 C39 C44 C43 173.2(4)
C40 C41 C45 F14 -170.2(5)
C42 C41 C45 F14 11.1(8)
C40 C41 C45 F15 67.0(6)
C42 C41 C45 F15 -111.8(6)
C40 C41 C45 F13 -50.9(7)
C42 C41 C45 F13 130.4(5)
C42 C43 C46 F18 -174.1(5)
C44 C43 C46 F18 5.6(7)
C42 C43 C46 F16 64.2(6)
C44 C43 C46 F16 -116.1(5)
C42 C43 C46 F17 -54.1(6)
C44 C43 C46 F17 125.6(5)
C52 C47 C48 C49 -1.1(6)
B1 C47 C48 C49 171.6(4)
C47 C48 C49 C50 3.3(7)
C47 C48 C49 C53 -175.3(4)
C48 C49 C50 C51 -2.8(7)
C53 C49 C50 C51 175.8(5)
C49 C50 C51 C52 0.2(7)
C49 C50 C51 C54 176.2(4)
C48 C47 C52 C51 -1.5(6)
B1 C47 C52 C51 -173.9(4)
C50 C51 C52 C47 2.0(7)
C54 C51 C52 C47 -174.0(4)
C50 C49 C53 F20B -171.2(19)
C48 C49 C53 F20B 7(2)
C50 C49 C53 F21B -42(2)
C48 C49 C53 F21B 137(2)
C50 C49 C53 F21A 18.6(9)
C48 C49 C53 F21A -162.8(6)
C50 C49 C53 F19A 151.6(6)
C48 C49 C53 F19A -29.8(8)
C50 C49 C53 F20A -97.8(6)
C48 C49 C53 F20A 80.8(6)
C50 C49 C53 F19B 71.6(10)
C48 C49 C53 F19B -109.7(10)
C50 C51 C54 F23 22.4(6)
C52 C51 C54 F23 -161.6(4)
C50 C51 C54 F24 143.6(4)
C52 C51 C54 F24 -40.4(6)
C50 C51 C54 F22 -97.1(5)
C52 C51 C54 F22 79.0(6)
C40 C39 B1 C23 -164.9(4)
C44 C39 B1 C23 24.0(6)
C40 C39 B1 C47 71.4(5)
C44 C39 B1 C47 -99.7(5)
C40 C39 B1 C31 -48.3(6)
C44 C39 B1 C31 140.5(4)
C28 C23 B1 C39 41.9(6)
C24 C23 B1 C39 -143.9(4)
C28 C23 B1 C47 160.3(4)
C24 C23 B1 C47 -25.4(6)
C28 C23 B1 C31 -80.0(5)
C24 C23 B1 C31 94.3(5)
C52 C47 B1 C39 88.9(5)
C48 C47 B1 C39 -83.1(5)
C52 C47 B1 C23 -34.4(6)
C48 C47 B1 C23 153.6(4)
C52 C47 B1 C31 -150.0(4)
C48 C47 B1 C31 38.0(5)
C36 C31 B1 C39 -28.2(6)
C32 C31 B1 C39 159.0(4)
C36 C31 B1 C23 93.9(5)
C32 C31 B1 C23 -78.9(5)
C36 C31 B1 C47 -144.3(5)
C32 C31 B1 C47 42.9(6)
